data_4348705
loop_
_publ_author_name
'Milin, Eric'
'Bela\"id, Sabrina'
'Patinec, V\'eronique'
'Triki, Smail'
'Chastanet, Guillaume'
'Marchivie, Mathieu'

_publ_section_title
;
 Dinuclear Spin-Crossover Complexes Based on Tetradentate and Bridging
 Cyanocarbanion Ligands.
;
_journal_issue 17
_journal_name_full 'Inorganic chemistry'
_journal_page_first 9038
_journal_page_last 9046
_journal_paper_doi 10.1021/acs.inorgchem.6b01542
_journal_volume 55
_journal_year 2016
_chemical_formula_moiety 'C56 H36 Fe2 N20'
_chemical_formula_sum 'C56 H36 Fe2 N20'
_chemical_formula_weight 1100.75
_space_group_crystal_system monoclinic
_space_group_IT_number 14
_space_group_name_Hall '-P 2yn'
_space_group_name_H-M_alt 'P 1 21/n 1'
_atom_sites_solution_hydrogens geom
_audit_creation_date 2015-11-09
_audit_creation_method
;
Olex2 1.2
(compiled Sep 16 2015 11:44:03 for OlexSys, GUI svn.r5103)
;
_cell_angle_alpha 90
_cell_angle_beta 105.098(9)
_cell_angle_gamma 90
_cell_formula_units_Z 2
_cell_length_a 11.468(4)
_cell_length_b 17.0057(9)
_cell_length_c 13.7743(6)
_cell_measurement_reflns_used 2814
_cell_measurement_temperature 296
_cell_measurement_theta_max 25.252
_cell_measurement_theta_min 3.598
_cell_volume 2593.6(9)
_computing_molecular_graphics 'Olex2 (Dolomanov et al., 2009)'
_computing_publication_material 'Olex2 (Dolomanov et al., 2009)'
_computing_structure_refinement 'ShelXL (Sheldrick, 2015)'
_computing_structure_solution 'ShelXT (Sheldrick, 2015)'
_diffrn_ambient_temperature 296
_diffrn_detector_area_resol_mean 8
_diffrn_measured_fraction_theta_full 0.996
_diffrn_measured_fraction_theta_max 0.996
_diffrn_measurement_device_type 'Bruker SMART APEX CCD area detector'
_diffrn_measurement_method '\w and \f scans'
_diffrn_radiation_monochromator graphite
_diffrn_radiation_type MoK\a
_diffrn_radiation_wavelength 0.71073
_diffrn_reflns_av_R_equivalents 0.0698
_diffrn_reflns_av_unetI/netI 0.0929
_diffrn_reflns_Laue_measured_fraction_full 0.996
_diffrn_reflns_Laue_measured_fraction_max 0.996
_diffrn_reflns_limit_h_max 13
_diffrn_reflns_limit_h_min -11
_diffrn_reflns_limit_k_max 20
_diffrn_reflns_limit_k_min -19
_diffrn_reflns_limit_l_max 16
_diffrn_reflns_limit_l_min -15
_diffrn_reflns_number 17601
_diffrn_reflns_point_group_measured_fraction_full 0.996
_diffrn_reflns_point_group_measured_fraction_max 0.996
_diffrn_reflns_theta_full 25.242
_diffrn_reflns_theta_max 25.252
_diffrn_reflns_theta_min 3.598
_diffrn_source 'sealed tube'
_exptl_absorpt_coefficient_mu 0.620
_exptl_absorpt_correction_T_max 0.7453
_exptl_absorpt_correction_T_min 0.6444
_exptl_absorpt_correction_type multi-scan
_exptl_absorpt_process_details
;
SADABS-2008/1 (Bruker,2008) was used for absorption correction.
wR2(int) was 0.0689 before and 0.0624 after correction.
The Ratio of minimum to maximum transmission is 0.8646.
The \l/2 correction factor is 0.0015.
;
_exptl_crystal_colour red
_exptl_crystal_colour_primary red
_exptl_crystal_density_diffrn 1.409
_exptl_crystal_description prism
_exptl_crystal_F_000 1128
_exptl_crystal_size_max 0.2
_exptl_crystal_size_mid 0.15
_exptl_crystal_size_min 0.1
_refine_diff_density_max 0.295
_refine_diff_density_min -0.250
_refine_diff_density_rms 0.053
_refine_ls_extinction_method none
_refine_ls_goodness_of_fit_ref 1.021
_refine_ls_hydrogen_treatment constr
_refine_ls_matrix_type full
_refine_ls_number_parameters 352
_refine_ls_number_reflns 4688
_refine_ls_number_restraints 0
_refine_ls_restrained_S_all 1.021
_refine_ls_R_factor_all 0.1147
_refine_ls_R_factor_gt 0.0498
_refine_ls_shift/su_max 0.001
_refine_ls_shift/su_mean 0.000
_refine_ls_structure_factor_coef Fsqd
_refine_ls_weighting_details 'w=1/[\s^2^(Fo^2^)+(0.0153P)^2^+1.2696P] where P=(Fo^2^+2Fc^2^)/3'
_refine_ls_weighting_scheme calc
_refine_ls_wR_factor_gt 0.0671
_refine_ls_wR_factor_ref 0.0798
_reflns_Friedel_coverage 0.000
_reflns_number_gt 2814
_reflns_number_total 4688
_reflns_threshold_expression 'I > 2\s(I)'
_cod_data_source_file ic6b01542_si_002.cif
_cod_data_source_block compound1p-296K
_cod_original_cell_volume 2593.6(10)
_cod_database_code 4348705
_shelxl_version_number 2013-4
_shelx_space_group_comment
;
The symmetry employed for this shelxl refinement is uniquely defined
by the following loop, which should always be used as a source of
symmetry information in preference to the above space-group names.
They are only intended as comments.
;
_olex2_refinement_description
;
1. Fixed Uiso
 At 1.2 times of:
  All C(H) groups, All C(H,H) groups
2.a Secondary CH2 refined with riding coordinates:
 C6(H6A,H6B), C7(H7A,H7B), C13(H13A,H13B)
2.b Aromatic/amide H refined with riding coordinates:
 C1(H1), C2(H2), C3(H3), C4(H4), C9(H9), C10(H10), C11(H11), C12(H12),
 C15(H15), C16(H16), C17(H17), C18(H18)
;
_olex2_submission_special_instructions 'No special instructions were received'

loop_
_space_group_symop_operation_xyz
'x, y, z'
'-x+1/2, y+1/2, -z+1/2'
'-x, -y, -z'
'x-1/2, -y-1/2, z-1/2'

loop_
_atom_site_label
_atom_site_type_symbol
_atom_site_fract_x
_atom_site_fract_y
_atom_site_fract_z
_atom_site_U_iso_or_equiv
_atom_site_adp_type
_atom_site_occupancy
_atom_site_site_symmetry_order
_atom_site_calc_flag
_atom_site_refinement_flags_posn
Fe1 Fe 0.37697(4) 0.64579(2) 0.81616(3) 0.03576(14) Uani 1 1 d .
N1 N 0.4326(2) 0.69805(14) 0.70685(17) 0.0422(6) Uani 1 1 d .
N2 N 0.3255(2) 0.56372(14) 0.71264(17) 0.0425(6) Uani 1 1 d .
N3 N 0.2294(2) 0.70926(13) 0.76767(17) 0.0396(6) Uani 1 1 d .
N4 N 0.4481(2) 0.73877(14) 0.89541(17) 0.0391(6) Uani 1 1 d .
N5 N 0.5280(2) 0.58846(14) 0.86651(17) 0.0407(6) Uani 1 1 d .
N6 N 0.6766(2) 0.40791(14) 1.07895(18) 0.0391(6) Uani 1 1 d .
N7 N 0.8082(3) 0.28745(18) 0.9281(3) 0.0905(12) Uani 1 1 d .
N8 N 1.0913(3) 0.43236(17) 0.8730(2) 0.0654(8) Uani 1 1 d .
N9 N 0.9260(4) 0.5499(2) 0.6945(3) 0.1015(13) Uani 1 1 d .
N10 N 0.8060(3) 0.70307(17) 0.9031(2) 0.0693(9) Uani 1 1 d .
C1 C 0.2491(3) 0.50410(19) 0.7118(2) 0.0492(9) Uani 1 1 d .
H1 H 0.2102 0.5007 0.7631 0.059 Uiso 1 1 calc R
C2 C 0.2262(3) 0.4479(2) 0.6380(3) 0.0687(11) Uani 1 1 d .
H2 H 0.1747 0.4062 0.6409 0.082 Uiso 1 1 calc R
C3 C 0.2792(4) 0.4530(2) 0.5601(3) 0.0772(12) Uani 1 1 d .
H3 H 0.2642 0.4153 0.5094 0.093 Uiso 1 1 calc R
C4 C 0.3548(4) 0.5152(2) 0.5586(3) 0.0681(11) Uani 1 1 d .
H4 H 0.3901 0.5212 0.5054 0.082 Uiso 1 1 calc R
C5 C 0.3783(3) 0.5684(2) 0.6363(2) 0.0491(9) Uani 1 1 d .
C6 C 0.4681(3) 0.63449(19) 0.6460(2) 0.0574(9) Uani 1 1 d .
H6A H 0.5486 0.6158 0.6788 0.069 Uiso 1 1 calc R
H6B H 0.4682 0.6543 0.5800 0.069 Uiso 1 1 calc R
C7 C 0.3304(3) 0.74408(19) 0.6424(2) 0.0529(9) Uani 1 1 d .
H7A H 0.3610 0.7937 0.6244 0.064 Uiso 1 1 calc R
H7B H 0.2965 0.7151 0.5808 0.064 Uiso 1 1 calc R
C8 C 0.2338(3) 0.75993(18) 0.6936(2) 0.0445(8) Uani 1 1 d .
C9 C 0.1497(4) 0.8188(2) 0.6635(3) 0.0614(10) Uani 1 1 d .
H9 H 0.1560 0.8538 0.6132 0.074 Uiso 1 1 calc R
C10 C 0.0565(4) 0.8251(2) 0.7083(3) 0.0711(11) Uani 1 1 d .
H10 H -0.0007 0.8647 0.6893 0.085 Uiso 1 1 calc R
C11 C 0.0487(3) 0.7719(2) 0.7819(3) 0.0643(10) Uani 1 1 d .
H11 H -0.0154 0.7738 0.8116 0.077 Uiso 1 1 calc R
C12 C 0.1374(3) 0.7162(2) 0.8103(2) 0.0533(9) Uani 1 1 d .
H12 H 0.1336 0.6816 0.8617 0.064 Uiso 1 1 calc R
C13 C 0.5367(3) 0.74850(19) 0.7568(2) 0.0533(9) Uani 1 1 d .
H13A H 0.5453 0.7908 0.7119 0.064 Uiso 1 1 calc R
H13B H 0.6103 0.7176 0.7718 0.064 Uiso 1 1 calc R
C14 C 0.5182(3) 0.78215(18) 0.8515(2) 0.0461(8) Uani 1 1 d .
C15 C 0.5724(3) 0.8506(2) 0.8940(3) 0.0641(10) Uani 1 1 d .
H15 H 0.6196 0.8800 0.8617 0.077 Uiso 1 1 calc R
C16 C 0.5560(4) 0.8751(2) 0.9848(3) 0.0733(12) Uani 1 1 d .
H16 H 0.5929 0.9208 1.0152 0.088 Uiso 1 1 calc R
C17 C 0.4846(4) 0.8313(2) 1.0295(3) 0.0665(11) Uani 1 1 d .
H17 H 0.4723 0.8467 1.0909 0.080 Uiso 1 1 calc R
C18 C 0.4310(3) 0.76384(19) 0.9825(2) 0.0501(9) Uani 1 1 d .
H18 H 0.3811 0.7349 1.0125 0.060 Uiso 1 1 calc R
C20 C 0.8068(3) 0.49401(17) 0.8940(2) 0.0376(7) Uani 1 1 d .
C21 C 0.7051(3) 0.49516(16) 0.9351(2) 0.0358(7) Uani 1 1 d .
C22 C 0.8774(3) 0.42642(17) 0.8985(2) 0.0401(8) Uani 1 1 d .
C23 C 0.8345(3) 0.56266(18) 0.8445(2) 0.0428(8) Uani 1 1 d .
C24 C 0.6088(3) 0.54785(18) 0.8979(2) 0.0354(7) Uani 1 1 d .
C25 C 0.6925(3) 0.44566(17) 1.0146(2) 0.0353(7) Uani 1 1 d .
C26 C 0.8383(3) 0.3509(2) 0.9166(2) 0.0557(9) Uani 1 1 d .
C27 C 0.9958(4) 0.43097(18) 0.8846(2) 0.0469(8) Uani 1 1 d .
C28 C 0.8876(4) 0.5568(2) 0.7634(3) 0.0621(10) Uani 1 1 d .
C29 C 0.8169(3) 0.6401(2) 0.8766(2) 0.0473(8) Uani 1 1 d .

loop_
_atom_site_aniso_label
_atom_site_aniso_U_11
_atom_site_aniso_U_22
_atom_site_aniso_U_33
_atom_site_aniso_U_23
_atom_site_aniso_U_13
_atom_site_aniso_U_12
Fe1 0.0379(3) 0.0382(2) 0.0337(2) 0.0062(2) 0.01387(18) -0.0006(2)
N1 0.0459(18) 0.0481(16) 0.0358(14) 0.0080(13) 0.0161(13) -0.0061(14)
N2 0.0438(17) 0.0437(15) 0.0421(15) 0.0042(13) 0.0149(13) 0.0009(14)
N3 0.0391(18) 0.0423(15) 0.0365(14) 0.0050(13) 0.0081(13) -0.0019(13)
N4 0.0384(17) 0.0405(15) 0.0367(14) 0.0062(13) 0.0066(12) 0.0024(13)
N5 0.0421(18) 0.0437(16) 0.0419(15) 0.0097(13) 0.0209(13) 0.0007(14)
N6 0.0355(16) 0.0435(15) 0.0429(15) 0.0078(13) 0.0184(12) 0.0057(13)
N7 0.129(3) 0.052(2) 0.123(3) -0.006(2) 0.090(3) -0.004(2)
N8 0.049(2) 0.068(2) 0.087(2) -0.0092(17) 0.0305(18) 0.0020(17)
N9 0.155(4) 0.088(3) 0.092(2) 0.025(2) 0.086(3) 0.016(2)
N10 0.084(2) 0.0509(18) 0.074(2) -0.0026(17) 0.0227(17) -0.0042(18)
C1 0.043(2) 0.049(2) 0.052(2) 0.0034(18) 0.0067(17) -0.0052(18)
C2 0.071(3) 0.056(2) 0.069(3) -0.005(2) 0.000(2) -0.012(2)
C3 0.087(3) 0.069(3) 0.068(3) -0.027(2) 0.006(2) -0.002(2)
C4 0.074(3) 0.081(3) 0.053(2) -0.014(2) 0.023(2) 0.004(2)
C5 0.052(2) 0.056(2) 0.0423(19) -0.0057(18) 0.0166(17) 0.0009(19)
C6 0.068(3) 0.070(2) 0.0442(18) 0.0021(19) 0.0321(17) -0.002(2)
C7 0.058(3) 0.059(2) 0.0414(18) 0.0155(17) 0.0119(18) -0.0050(19)
C8 0.046(2) 0.0422(19) 0.0389(18) 0.0024(17) -0.0011(16) -0.0059(17)
C9 0.067(3) 0.048(2) 0.061(2) 0.0092(19) 0.001(2) -0.002(2)
C10 0.062(3) 0.056(2) 0.082(3) 0.000(2) -0.007(2) 0.015(2)
C11 0.045(3) 0.073(3) 0.074(3) -0.002(2) 0.014(2) 0.011(2)
C12 0.050(2) 0.060(2) 0.051(2) 0.0021(18) 0.0140(18) -0.001(2)
C13 0.050(2) 0.057(2) 0.057(2) 0.0164(18) 0.0204(18) -0.0084(18)
C14 0.040(2) 0.042(2) 0.052(2) 0.0065(17) 0.0046(17) -0.0045(17)
C15 0.053(2) 0.054(2) 0.078(3) 0.008(2) 0.002(2) -0.014(2)
C16 0.072(3) 0.052(3) 0.077(3) -0.012(2) -0.013(2) -0.005(2)
C17 0.076(3) 0.066(3) 0.048(2) -0.010(2) 0.000(2) 0.015(2)
C18 0.056(2) 0.050(2) 0.041(2) 0.0008(18) 0.0067(17) 0.0059(18)
C20 0.037(2) 0.0429(18) 0.0327(16) -0.0016(15) 0.0088(14) -0.0006(16)
C21 0.0335(19) 0.0433(18) 0.0359(16) 0.0056(15) 0.0187(14) 0.0027(15)
C22 0.039(2) 0.0399(19) 0.0485(19) 0.0017(16) 0.0244(15) -0.0021(16)
C23 0.044(2) 0.047(2) 0.0452(19) 0.0060(17) 0.0265(16) 0.0001(16)
C24 0.040(2) 0.0378(18) 0.0351(17) 0.0014(15) 0.0210(16) -0.0081(17)
C25 0.0300(19) 0.0389(18) 0.0397(17) -0.0021(16) 0.0142(15) 0.0057(14)
C26 0.067(3) 0.050(2) 0.066(2) -0.005(2) 0.0441(19) 0.008(2)
C27 0.052(3) 0.045(2) 0.0464(19) -0.0023(16) 0.0172(18) 0.0058(18)
C28 0.084(3) 0.055(2) 0.059(2) 0.016(2) 0.040(2) 0.006(2)
C29 0.047(2) 0.049(2) 0.0493(19) 0.0103(19) 0.0177(16) -0.0053(19)

loop_
_atom_type_symbol
_atom_type_description
_atom_type_scat_dispersion_real
_atom_type_scat_dispersion_imag
_atom_type_scat_source
C C 0.0033 0.0016 'International Tables Vol C Tables 4.2.6.8 and 6.1.1.4'
H H 0.0000 0.0000 'International Tables Vol C Tables 4.2.6.8 and 6.1.1.4'
Fe Fe 0.3463 0.8444 'International Tables Vol C Tables 4.2.6.8 and 6.1.1.4'
N N 0.0061 0.0033 'International Tables Vol C Tables 4.2.6.8 and 6.1.1.4'

loop_
_geom_angle_atom_site_label_1
_geom_angle_atom_site_label_2
_geom_angle_atom_site_label_3
_geom_angle
_geom_angle_site_symmetry_1
_geom_angle_site_symmetry_3
N2 Fe1 N1 82.16(10) . .
N2 Fe1 N4 165.84(11) . .
N3 Fe1 N1 85.13(10) . .
N3 Fe1 N2 94.22(10) . .
N3 Fe1 N4 86.76(10) . .
N4 Fe1 N1 83.85(10) . .
N5 Fe1 N1 93.58(10) . .
N5 Fe1 N2 88.53(10) . .
N5 Fe1 N3 176.77(10) . .
N5 Fe1 N4 90.16(10) . .
N6 Fe1 N1 178.42(10) 3_667 .
N6 Fe1 N2 96.44(10) 3_667 .
N6 Fe1 N3 95.73(10) 3_667 .
N6 Fe1 N4 97.52(10) 3_667 .
N6 Fe1 N5 85.63(10) 3_667 .
C6 N1 Fe1 106.87(17) . .
C6 N1 C7 109.5(2) . .
C7 N1 Fe1 109.10(18) . .
C13 N1 Fe1 106.55(17) . .
C13 N1 C6 112.1(2) . .
C13 N1 C7 112.6(2) . .
C1 N2 Fe1 127.9(2) . .
C1 N2 C5 117.7(3) . .
C5 N2 Fe1 114.3(2) . .
C8 N3 Fe1 114.1(2) . .
C12 N3 Fe1 127.2(2) . .
C12 N3 C8 117.7(3) . .
C14 N4 Fe1 113.6(2) . .
C18 N4 Fe1 128.1(2) . .
C18 N4 C14 118.3(3) . .
C24 N5 Fe1 172.3(2) . .
C25 N6 Fe1 169.9(2) . 3_667
N2 C1 H1 118.9 . .
N2 C1 C2 122.2(3) . .
C2 C1 H1 118.9 . .
C1 C2 H2 120.0 . .
C3 C2 C1 120.0(4) . .
C3 C2 H2 120.0 . .
C2 C3 H3 120.9 . .
C2 C3 C4 118.2(4) . .
C4 C3 H3 120.9 . .
C3 C4 H4 120.2 . .
C3 C4 C5 119.6(4) . .
C5 C4 H4 120.2 . .
N2 C5 C4 122.2(3) . .
N2 C5 C6 114.3(3) . .
C4 C5 C6 123.5(3) . .
N1 C6 C5 108.1(2) . .
N1 C6 H6A 110.1 . .
N1 C6 H6B 110.1 . .
C5 C6 H6A 110.1 . .
C5 C6 H6B 110.1 . .
H6A C6 H6B 108.4 . .
N1 C7 H7A 109.1 . .
N1 C7 H7B 109.1 . .
H7A C7 H7B 107.9 . .
C8 C7 N1 112.3(2) . .
C8 C7 H7A 109.1 . .
C8 C7 H7B 109.1 . .
N3 C8 C7 115.1(3) . .
N3 C8 C9 122.1(3) . .
C9 C8 C7 122.7(3) . .
C8 C9 H9 120.4 . .
C10 C9 C8 119.2(3) . .
C10 C9 H9 120.4 . .
C9 C10 H10 120.4 . .
C9 C10 C11 119.2(3) . .
C11 C10 H10 120.4 . .
C10 C11 H11 120.8 . .
C12 C11 C10 118.5(4) . .
C12 C11 H11 120.8 . .
N3 C12 C11 123.2(3) . .
N3 C12 H12 118.4 . .
C11 C12 H12 118.4 . .
N1 C13 H13A 109.6 . .
N1 C13 H13B 109.6 . .
N1 C13 C14 110.3(3) . .
H13A C13 H13B 108.1 . .
C14 C13 H13A 109.6 . .
C14 C13 H13B 109.6 . .
N4 C14 C13 114.9(3) . .
N4 C14 C15 122.0(3) . .
C15 C14 C13 123.0(3) . .
C14 C15 H15 120.4 . .
C14 C15 C16 119.2(3) . .
C16 C15 H15 120.4 . .
C15 C16 H16 120.5 . .
C17 C16 C15 118.9(3) . .
C17 C16 H16 120.5 . .
C16 C17 H17 120.4 . .
C16 C17 C18 119.2(3) . .
C18 C17 H17 120.4 . .
N4 C18 C17 122.3(3) . .
N4 C18 H18 118.8 . .
C17 C18 H18 118.8 . .
C21 C20 C23 119.0(3) . .
C22 C20 C21 121.2(3) . .
C22 C20 C23 119.7(3) . .
C24 C21 C20 120.6(3) . .
C24 C21 C25 115.5(2) . .
C25 C21 C20 123.9(3) . .
C20 C22 C26 123.5(3) . .
C20 C22 C27 120.8(3) . .
C26 C22 C27 115.7(3) . .
C28 C23 C20 121.1(3) . .
C28 C23 C29 116.0(3) . .
C29 C23 C20 122.8(3) . .
N5 C24 C21 177.6(3) . .
N6 C25 C21 176.1(3) . .
N7 C26 C22 177.0(3) . .
N8 C27 C22 178.0(3) . .
N9 C28 C23 176.6(5) . .
N10 C29 C23 178.2(4) . .

loop_
_geom_bond_atom_site_label_1
_geom_bond_atom_site_label_2
_geom_bond_distance
_geom_bond_site_symmetry_2
Fe1 N1 1.991(2) .
Fe1 N2 1.973(2) .
Fe1 N3 1.971(2) .
Fe1 N4 1.973(2) .
Fe1 N5 1.951(3) .
Fe1 N6 1.939(2) 3_667
N1 C6 1.488(4) .
N1 C7 1.494(4) .
N1 C13 1.486(4) .
N2 C1 1.338(4) .
N2 C5 1.346(4) .
N3 C8 1.346(4) .
N3 C12 1.339(4) .
N4 C14 1.344(4) .
N4 C18 1.335(4) .
N5 C24 1.146(3) .
N6 Fe1 1.939(2) 3_667
N6 C25 1.147(3) .
N7 C26 1.156(4) .
N8 C27 1.148(4) .
N9 C28 1.153(4) .
N10 C29 1.149(4) .
C1 H1 0.9300 .
C1 C2 1.370(4) .
C2 H2 0.9300 .
C2 C3 1.366(5) .
C3 H3 0.9300 .
C3 C4 1.371(5) .
C4 H4 0.9300 .
C4 C5 1.374(4) .
C5 C6 1.506(4) .
C6 H6A 0.9700 .
C6 H6B 0.9700 .
C7 H7A 0.9700 .
C7 H7B 0.9700 .
C7 C8 1.485(4) .
C8 C9 1.377(4) .
C9 H9 0.9300 .
C9 C10 1.371(5) .
C10 H10 0.9300 .
C10 C11 1.379(5) .
C11 H11 0.9300 .
C11 C12 1.370(4) .
C12 H12 0.9300 .
C13 H13A 0.9700 .
C13 H13B 0.9700 .
C13 C14 1.490(4) .
C14 C15 1.376(4) .
C15 H15 0.9300 .
C15 C16 1.377(5) .
C16 H16 0.9300 .
C16 C17 1.367(5) .
C17 H17 0.9300 .
C17 C18 1.380(4) .
C18 H18 0.9300 .
C20 C21 1.424(4) .
C20 C22 1.398(4) .
C20 C23 1.428(4) .
C21 C24 1.411(4) .
C21 C25 1.418(4) .
C22 C26 1.404(5) .
C22 C27 1.422(5) .
C23 C28 1.408(4) .
C23 C29 1.420(4) .

loop_
_geom_torsion_atom_site_label_1
_geom_torsion_atom_site_label_2
_geom_torsion_atom_site_label_3
_geom_torsion_atom_site_label_4
_geom_torsion
Fe1 N1 C6 C5 39.5(3)
Fe1 N1 C7 C8 18.7(3)
Fe1 N1 C13 C14 -35.0(3)
Fe1 N2 C1 C2 -175.9(2)
Fe1 N2 C5 C4 178.7(3)
Fe1 N2 C5 C6 1.1(3)
Fe1 N3 C8 C7 16.5(3)
Fe1 N3 C8 C9 -167.6(2)
Fe1 N3 C12 C11 168.1(2)
Fe1 N4 C14 C13 -4.8(3)
Fe1 N4 C14 C15 177.9(2)
Fe1 N4 C18 C17 -178.6(2)
N1 C7 C8 N3 -23.6(4)
N1 C7 C8 C9 160.6(3)
N1 C13 C14 N4 27.2(4)
N1 C13 C14 C15 -155.6(3)
N2 C1 C2 C3 -2.1(5)
N2 C5 C6 N1 -27.3(4)
N3 C8 C9 C10 -1.6(5)
N4 C14 C15 C16 0.9(5)
C1 N2 C5 C4 0.8(5)
C1 N2 C5 C6 -176.7(3)
C1 C2 C3 C4 0.2(6)
C2 C3 C4 C5 2.1(6)
C3 C4 C5 N2 -2.7(5)
C3 C4 C5 C6 174.6(3)
C4 C5 C6 N1 155.1(3)
C5 N2 C1 C2 1.6(4)
C6 N1 C7 C8 135.3(3)
C6 N1 C13 C14 -151.6(2)
C7 N1 C6 C5 -78.5(3)
C7 N1 C13 C14 84.5(3)
C7 C8 C9 C10 173.9(3)
C8 N3 C12 C11 0.2(4)
C8 C9 C10 C11 -0.6(5)
C9 C10 C11 C12 2.5(5)
C10 C11 C12 N3 -2.3(5)
C12 N3 C8 C7 -174.0(3)
C12 N3 C8 C9 1.9(4)
C13 N1 C6 C5 155.8(2)
C13 N1 C7 C8 -99.4(3)
C13 C14 C15 C16 -176.2(3)
C14 N4 C18 C17 -1.5(4)
C14 C15 C16 C17 -1.0(5)
C15 C16 C17 C18 0.0(5)
C16 C17 C18 N4 1.4(5)
C18 N4 C14 C13 177.7(3)
C18 N4 C14 C15 0.4(4)
C21 C20 C22 C26 18.2(5)
C21 C20 C22 C27 -161.8(3)
C21 C20 C23 C28 -147.9(3)
C21 C20 C23 C29 35.6(4)
C22 C20 C21 C24 -154.4(3)
C22 C20 C21 C25 26.0(4)
C22 C20 C23 C28 30.1(5)
C22 C20 C23 C29 -146.3(3)
C23 C20 C21 C24 23.6(4)
C23 C20 C21 C25 -156.0(3)
C23 C20 C22 C26 -159.8(3)
C23 C20 C22 C27 20.2(4)
